data_7044726
loop_
_publ_author_name
'Martyanov, Konstantin A.'
'Cherkasov, Vladimir Kuz'mich'
'Abakumov, Gleb Arsent'evich'
'Baranov, Evgeny V.'
'Shavyrin, Andrey'
'Kuropatov, Viacheslav'

_publ_section_title
;
 Regioisomerism in coordination chemistry: oxidative addition of
 bifunctional ligand to palladium, stabilized with
 1,2-bis(diphenylphosphino)ethane
;
_journal_name_full 'Dalton Transactions'
_journal_paper_doi 10.1039/C7DT03891G
_journal_year 2017
_chemical_formula_moiety 'C40 H42 O2 P2 Pd S2, 2(C7 H8)'
_chemical_formula_sum 'C54 H58 O2 P2 Pd S2'
_chemical_formula_weight 971.46
_space_group_crystal_system tetragonal
_space_group_IT_number 92
_space_group_name_Hall 'P 4abw 2nw'
_space_group_name_H-M_alt 'P 41 21 2'
_symmetry_space_group_name_Hall 'P 4abw 2nw'
_symmetry_space_group_name_H-M 'P 41 21 2'
_atom_sites_solution_hydrogens geom
_atom_sites_solution_primary dual
_atom_sites_solution_secondary difmap
_audit_creation_method SHELXL-2014/7
_audit_update_record
;
2017-09-29 deposited with the CCDC.
2017-11-10 downloaded from the CCDC.
;
_cell_angle_alpha 90
_cell_angle_beta 90
_cell_angle_gamma 90
_cell_formula_units_Z 4
_cell_length_a 17.95610(10)
_cell_length_b 17.95610(10)
_cell_length_c 14.83940(10)
_cell_measurement_reflns_used 30779
_cell_measurement_temperature 100(2)
_cell_measurement_theta_max 32.1330
_cell_measurement_theta_min 3.5430
_cell_volume 4784.54(5)
_computing_cell_refinement 'CrysAlisPro, Agilent Technologies'
_computing_data_collection 'CrysAlisPro, Agilent Technologies'
_computing_data_reduction 'CrysAlisPro, Agilent Technologies'
_computing_molecular_graphics 'SHELXTL (Sheldrick, 2000)'
_computing_publication_material 'SHELXTL (Sheldrick, 2000)'
_computing_structure_refinement 'SHELXL-2014/7 (Sheldrick, 2014)'
_computing_structure_solution 'SHELXT-2014/4 (Sheldrick, 2014)'
_diffrn_ambient_temperature 100(2)
_diffrn_measured_fraction_theta_full 0.996
_diffrn_measured_fraction_theta_max 0.997
_diffrn_measurement_device_type 'Xcalibur, EOS (CCD)'
_diffrn_measurement_method '\w scans'
_diffrn_radiation_type MoK\a
_diffrn_radiation_wavelength 0.71073
_diffrn_reflns_av_R_equivalents 0.0509
_diffrn_reflns_av_unetI/netI 0.0202
_diffrn_reflns_Laue_measured_fraction_full 0.996
_diffrn_reflns_Laue_measured_fraction_max 0.997
_diffrn_reflns_limit_h_max 25
_diffrn_reflns_limit_h_min -25
_diffrn_reflns_limit_k_max 25
_diffrn_reflns_limit_k_min -25
_diffrn_reflns_limit_l_max 20
_diffrn_reflns_limit_l_min -20
_diffrn_reflns_number 101714
_diffrn_reflns_point_group_measured_fraction_full 0.997
_diffrn_reflns_point_group_measured_fraction_max 0.998
_diffrn_reflns_theta_full 25.242
_diffrn_reflns_theta_max 29.997
_diffrn_reflns_theta_min 2.971
_diffrn_source 'fine focus sealed tube'
_exptl_absorpt_coefficient_mu 0.582
_exptl_absorpt_correction_T_max 1.00000
_exptl_absorpt_correction_T_min 0.77630
_exptl_absorpt_correction_type multi-scan
_exptl_absorpt_process_details
;
CrysAlisPro, Agilent Technologies, Version 1.171.37.35.
Empirical absorption correction using spherical harmonics,
implemented in SCALE3 ABSPACK scaling algorithm.
;
_exptl_crystal_colour brown
_exptl_crystal_density_diffrn 1.349
_exptl_crystal_description prism
_exptl_crystal_F_000 2024
_exptl_crystal_size_max 0.800
_exptl_crystal_size_mid 0.200
_exptl_crystal_size_min 0.200
_refine_diff_density_max 0.489
_refine_diff_density_min -0.378
_refine_diff_density_rms 0.046
_refine_ls_abs_structure_details
;
 Flack x determined using 2784 quotients [(I+)-(I-)]/[(I+)+(I-)]
 (Parsons, Flack and Wagner, Acta Cryst. B69 (2013) 249-259).
;
_refine_ls_abs_structure_Flack -0.030(6)
_refine_ls_extinction_method none
_refine_ls_goodness_of_fit_ref 1.094
_refine_ls_hydrogen_treatment constr
_refine_ls_matrix_type full
_refine_ls_number_parameters 279
_refine_ls_number_reflns 6979
_refine_ls_number_restraints 1
_refine_ls_restrained_S_all 1.094
_refine_ls_R_factor_all 0.0255
_refine_ls_R_factor_gt 0.0219
_refine_ls_shift/su_max 0.002
_refine_ls_shift/su_mean 0.000
_refine_ls_structure_factor_coef Fsqd
_refine_ls_weighting_details 'w=1/[\s^2^(Fo^2^)+(0.0200P)^2^+1.2800P] where P=(Fo^2^+2Fc^2^)/3'
_refine_ls_weighting_scheme calc
_refine_ls_wR_factor_gt 0.0487
_refine_ls_wR_factor_ref 0.0499
_reflns_Friedel_coverage 0.767
_reflns_Friedel_fraction_full 0.999
_reflns_Friedel_fraction_max 1.000
_reflns_number_gt 6560
_reflns_number_total 6979
_reflns_threshold_expression 'I > 2\s(I)'
_cod_data_source_file c7dt03891g2.cif
_cod_data_source_block pdsqssp
_cod_original_cell_volume 4784.54(6)
_cod_database_code 7044726
_shelx_shelxl_version_number 2014/7
_shelx_space_group_comment
;
The symmetry employed for this shelxl refinement is uniquely defined
by the following loop, which should always be used as a source of
symmetry information in preference to the above space-group names.
They are only intended as comments.
;
_shelx_estimated_absorpt_t_min 0.653
_shelx_estimated_absorpt_t_max 0.892

loop_
_space_group_symop_operation_xyz
'x, y, z'
'-x, -y, z+1/2'
'-y+1/2, x+1/2, z+1/4'
'y+1/2, -x+1/2, z+3/4'
'-x+1/2, y+1/2, -z+1/4'
'x+1/2, -y+1/2, -z+3/4'
'y, x, -z'
'-y, -x, -z+1/2'

loop_
_atom_site_label
_atom_site_type_symbol
_atom_site_fract_x
_atom_site_fract_y
_atom_site_fract_z
_atom_site_U_iso_or_equiv
_atom_site_adp_type
_atom_site_occupancy
_atom_site_site_symmetry_order
_atom_site_calc_flag
_atom_site_refinement_flags_posn
_atom_site_refinement_flags_adp
_atom_site_refinement_flags_occupancy
_atom_site_disorder_assembly
_atom_site_disorder_group
Pd1 Pd 0.73206(2) 0.73206(2) 0.5000 0.01446(5) Uani 1 2 d S T P . .
O1 O 0.81537(7) 0.76749(8) 0.58002(9) 0.0188(3) Uani 1 1 d . . . . .
S1 S 1.02071(3) 0.97953(3) 0.56265(4) 0.02638(11) Uani 1 1 d . . . . .
C1 C 0.85156(10) 0.82580(10) 0.54279(12) 0.0159(4) Uani 1 1 d . . . . .
C2 C 0.91194(11) 0.85875(11) 0.58815(13) 0.0177(4) Uani 1 1 d . . . . .
C3 C 0.94417(11) 0.91856(11) 0.54178(14) 0.0188(4) Uani 1 1 d . . . . .
C4 C 0.93543(13) 0.83038(12) 0.68136(14) 0.0230(4) Uani 1 1 d . . . . .
C5 C 0.87009(14) 0.83933(13) 0.74755(17) 0.0334(5) Uani 1 1 d . . . . .
H5A H 0.8288 0.8072 0.7287 0.050 Uiso 1 1 calc R U . . .
H5B H 0.8536 0.8913 0.7478 0.050 Uiso 1 1 calc R U . . .
H5C H 0.8863 0.8252 0.8082 0.050 Uiso 1 1 calc R U . . .
C6 C 0.95958(13) 0.74848(12) 0.67578(16) 0.0286(5) Uani 1 1 d . . . . .
H6A H 0.9170 0.7177 0.6579 0.043 Uiso 1 1 calc R U . . .
H6B H 0.9778 0.7321 0.7348 0.043 Uiso 1 1 calc R U . . .
H6C H 0.9994 0.7433 0.6311 0.043 Uiso 1 1 calc R U . . .
C7 C 1.00056(15) 0.87471(15) 0.71927(18) 0.0385(6) Uani 1 1 d . . . . .
H7A H 1.0144 0.8547 0.7784 0.058 Uiso 1 1 calc R U . . .
H7B H 0.9861 0.9271 0.7256 0.058 Uiso 1 1 calc R U . . .
H7C H 1.0431 0.8709 0.6782 0.058 Uiso 1 1 calc R U . . .
P1 P 0.64319(3) 0.69348(3) 0.40709(3) 0.01663(10) Uani 1 1 d . . . . .
C8 C 0.60633(13) 0.60435(12) 0.44824(12) 0.0210(4) Uani 1 1 d . . . . .
H8A H 0.5555 0.5962 0.4243 0.025 Uiso 1 1 calc R U . . .
H8B H 0.6385 0.5629 0.4275 0.025 Uiso 1 1 calc R U . . .
C9 C 0.67788(12) 0.67613(12) 0.29457(12) 0.0211(4) Uani 1 1 d . . . . .
C10 C 0.73600(17) 0.62577(17) 0.28532(17) 0.0430(7) Uani 1 1 d . . . . .
H10A H 0.7547 0.6007 0.3370 0.052 Uiso 1 1 calc R U . . .
C11 C 0.7671(2) 0.61161(18) 0.20136(19) 0.0496(8) Uani 1 1 d . . . . .
H11A H 0.8059 0.5759 0.1955 0.059 Uiso 1 1 calc R U . . .
C12 C 0.74196(16) 0.64906(17) 0.12695(16) 0.0396(6) Uani 1 1 d . . . . .
H12A H 0.7640 0.6405 0.0697 0.047 Uiso 1 1 calc R U . . .
C13 C 0.68472(18) 0.6989(2) 0.13575(16) 0.0502(8) Uani 1 1 d . . . . .
H13A H 0.6667 0.7241 0.0839 0.060 Uiso 1 1 calc R U . . .
C14 C 0.65237(16) 0.71340(17) 0.21941(16) 0.0399(7) Uani 1 1 d . . . . .
H14A H 0.6131 0.7486 0.2246 0.048 Uiso 1 1 calc R U . . .
C15 C 0.56660(11) 0.75888(12) 0.39832(13) 0.0203(4) Uani 1 1 d . . . . .
C16 C 0.57975(13) 0.83264(12) 0.42364(16) 0.0265(5) Uani 1 1 d . . . . .
H16A H 0.6276 0.8470 0.4449 0.032 Uiso 1 1 calc R U . . .
C17 C 0.52299(14) 0.88508(13) 0.41782(19) 0.0325(5) Uani 1 1 d . . . . .
H17A H 0.5323 0.9354 0.4342 0.039 Uiso 1 1 calc R U . . .
C18 C 0.45298(14) 0.86412(14) 0.38818(18) 0.0335(5) Uani 1 1 d . . . . .
H18A H 0.4141 0.8999 0.3850 0.040 Uiso 1 1 calc R U . . .
C19 C 0.43952(14) 0.79092(14) 0.36306(19) 0.0345(6) Uani 1 1 d . . . . .
H19A H 0.3913 0.7766 0.3430 0.041 Uiso 1 1 calc R U . . .
C20 C 0.49610(12) 0.73860(14) 0.36714(16) 0.0276(5) Uani 1 1 d . . . . .
H20A H 0.4869 0.6888 0.3487 0.033 Uiso 1 1 calc R U . . .
C1S C 0.9417(2) 0.6734(2) 1.0940(2) 0.0434(11) Uani 0.552(3) 1 d G . P A 1
H1SA H 0.9548 0.6970 1.1491 0.052 Uiso 0.552(3) 1 calc R U P A 1
C2S C 0.9408(4) 0.5961(2) 1.0885(3) 0.0462(12) Uani 0.552(3) 1 d G . P A 1
H2SA H 0.9533 0.5669 1.1397 0.055 Uiso 0.552(3) 1 calc R U P A 1
C3S C 0.9215(5) 0.56151(17) 1.0080(4) 0.0499(13) Uani 0.552(3) 1 d G . P A 1
H3SA H 0.9209 0.5087 1.0042 0.060 Uiso 0.552(3) 1 calc R U P A 1
C4S C 0.9032(4) 0.6042(2) 0.9331(3) 0.0497(12) Uani 0.552(3) 1 d G . P A 1
H4SA H 0.8900 0.5806 0.8780 0.060 Uiso 0.552(3) 1 calc R U P A 1
C5S C 0.9041(3) 0.6815(2) 0.9386(2) 0.0441(13) Uani 0.552(3) 1 d G . P A 1
H5SA H 0.8916 0.7106 0.8874 0.053 Uiso 0.552(3) 1 calc R U P A 1
C6S C 0.9234(2) 0.71605(17) 1.0191(3) 0.0419(10) Uani 0.552(3) 1 d DG . P A 1
C7S C 0.9234(5) 0.8007(4) 1.0231(4) 0.0674(15) Uani 0.552(3) 1 d D . P A 1
H7SA H 0.8841 0.8202 0.9838 0.101 Uiso 0.552(3) 1 calc R U P A 1
H7SB H 0.9718 0.8195 1.0028 0.101 Uiso 0.552(3) 1 calc R U P A 1
H7SC H 0.9143 0.8169 1.0852 0.101 Uiso 0.552(3) 1 calc R U P A 1
C1S' C 0.9354(5) 0.5993(3) 1.0634(4) 0.0434(11) Uani 0.448(3) 1 d G . P A 2
H1SB H 0.9498 0.5792 1.1200 0.052 Uiso 0.448(3) 1 calc R U P A 2
C2S' C 0.9216(6) 0.5520(2) 0.9911(5) 0.0462(12) Uani 0.448(3) 1 d G . P A 2
H2SB H 0.9265 0.4997 0.9983 0.055 Uiso 0.448(3) 1 calc R U P A 2
C3S' C 0.9007(4) 0.5813(3) 0.9082(4) 0.0499(13) Uani 0.448(3) 1 d G . P A 2
H3SB H 0.8912 0.5491 0.8588 0.060 Uiso 0.448(3) 1 calc R U P A 2
C4S' C 0.8935(3) 0.6579(3) 0.8976(3) 0.0497(12) Uani 0.448(3) 1 d G . P A 2
H4SB H 0.8792 0.6780 0.8409 0.060 Uiso 0.448(3) 1 calc R U P A 2
C5S' C 0.9074(3) 0.7052(2) 0.9698(4) 0.0441(13) Uani 0.448(3) 1 d G . P A 2
H5SB H 0.9025 0.7575 0.9626 0.053 Uiso 0.448(3) 1 calc R U P A 2
C6S' C 0.9283(3) 0.6759(3) 1.0527(3) 0.0419(10) Uani 0.448(3) 1 d DG . P A 2
C7S' C 0.9385(6) 0.7269(5) 1.1323(5) 0.0674(15) Uani 0.448(3) 1 d D . P A 2
H7SD H 0.9522 0.7767 1.1110 0.101 Uiso 0.448(3) 1 calc R U P A 2
H7SE H 0.9781 0.7075 1.1712 0.101 Uiso 0.448(3) 1 calc R U P A 2
H7SF H 0.8919 0.7298 1.1665 0.101 Uiso 0.448(3) 1 calc R U P A 2

loop_
_atom_site_aniso_label
_atom_site_aniso_U_11
_atom_site_aniso_U_22
_atom_site_aniso_U_33
_atom_site_aniso_U_23
_atom_site_aniso_U_13
_atom_site_aniso_U_12
Pd1 0.01472(6) 0.01472(6) 0.01394(8) 0.00150(6) -0.00150(6) -0.00439(7)
O1 0.0201(6) 0.0188(6) 0.0176(6) 0.0046(6) -0.0047(5) -0.0080(6)
S1 0.0195(3) 0.0236(3) 0.0360(3) -0.0084(2) 0.0014(2) -0.00802(18)
C1 0.0148(8) 0.0154(8) 0.0174(9) 0.0004(7) -0.0005(7) -0.0029(7)
C2 0.0185(9) 0.0164(9) 0.0183(9) -0.0022(7) -0.0026(7) -0.0012(7)
C3 0.0153(8) 0.0163(9) 0.0247(10) -0.0044(7) -0.0006(7) -0.0041(7)
C4 0.0261(11) 0.0214(10) 0.0214(9) -0.0002(8) -0.0085(8) -0.0040(8)
C5 0.0445(13) 0.0394(12) 0.0162(8) -0.0010(10) -0.0026(10) 0.0011(10)
C6 0.0305(11) 0.0241(12) 0.0312(11) 0.0040(8) -0.0111(9) 0.0000(8)
C7 0.0421(15) 0.0350(13) 0.0383(13) 0.0025(11) -0.0233(12) -0.0135(11)
P1 0.0161(2) 0.0176(2) 0.0162(2) 0.00038(19) -0.00209(18) -0.00393(19)
C8 0.0229(11) 0.0188(10) 0.0213(9) -0.0012(8) -0.0013(8) -0.0071(7)
C9 0.0208(10) 0.0242(11) 0.0184(8) -0.0003(8) -0.0012(8) -0.0045(7)
C10 0.0461(15) 0.0548(17) 0.0280(11) 0.0122(11) 0.0108(12) 0.0218(15)
C11 0.0540(17) 0.0579(18) 0.0369(14) 0.0067(13) 0.0184(15) 0.0213(16)
C12 0.0391(14) 0.0588(17) 0.0209(10) -0.0030(11) 0.0076(10) -0.0047(13)
C13 0.0518(18) 0.082(2) 0.0173(10) 0.0097(12) -0.0028(11) 0.0116(16)
C14 0.0379(14) 0.0597(19) 0.0222(10) 0.0078(11) -0.0020(10) 0.0144(13)
C15 0.0182(9) 0.0225(10) 0.0203(9) 0.0000(8) -0.0013(7) -0.0018(8)
C16 0.0221(10) 0.0228(10) 0.0347(12) -0.0013(9) -0.0053(9) -0.0038(9)
C17 0.0304(12) 0.0202(10) 0.0469(15) -0.0022(10) -0.0052(11) -0.0005(9)
C18 0.0267(12) 0.0291(12) 0.0446(14) -0.0024(11) -0.0076(11) 0.0064(10)
C19 0.0209(11) 0.0336(13) 0.0490(15) -0.0065(11) -0.0119(11) 0.0008(10)
C20 0.0223(10) 0.0247(11) 0.0359(12) -0.0073(10) -0.0078(9) -0.0006(9)
C1S 0.033(2) 0.057(3) 0.039(2) 0.010(2) 0.008(2) 0.000(2)
C2S 0.025(2) 0.052(3) 0.062(3) 0.009(2) 0.006(2) 0.0027(18)
C3S 0.033(2) 0.042(3) 0.074(4) 0.006(3) 0.012(3) 0.000(2)
C4S 0.045(2) 0.048(3) 0.056(3) 0.004(2) 0.011(2) -0.010(2)
C5S 0.053(2) 0.043(3) 0.036(3) 0.007(2) 0.004(2) -0.006(2)
C6S 0.047(2) 0.045(3) 0.034(2) 0.0040(18) 0.010(2) -0.006(2)
C7S 0.093(4) 0.063(3) 0.047(3) 0.001(2) 0.006(3) -0.003(3)
C1S' 0.033(2) 0.057(3) 0.039(2) 0.010(2) 0.008(2) 0.000(2)
C2S' 0.025(2) 0.052(3) 0.062(3) 0.009(2) 0.006(2) 0.0027(18)
C3S' 0.033(2) 0.042(3) 0.074(4) 0.006(3) 0.012(3) 0.000(2)
C4S' 0.045(2) 0.048(3) 0.056(3) 0.004(2) 0.011(2) -0.010(2)
C5S' 0.053(2) 0.043(3) 0.036(3) 0.007(2) 0.004(2) -0.006(2)
C6S' 0.047(2) 0.045(3) 0.034(2) 0.0040(18) 0.010(2) -0.006(2)
C7S' 0.093(4) 0.063(3) 0.047(3) 0.001(2) 0.006(3) -0.003(3)

loop_
_atom_type_symbol
_atom_type_description
_atom_type_scat_dispersion_real
_atom_type_scat_dispersion_imag
_atom_type_scat_source
C C 0.0033 0.0016 'International Tables Vol C Tables 4.2.6.8 and 6.1.1.4'
H H 0.0000 0.0000 'International Tables Vol C Tables 4.2.6.8 and 6.1.1.4'
O O 0.0106 0.0060 'International Tables Vol C Tables 4.2.6.8 and 6.1.1.4'
P P 0.1023 0.0942 'International Tables Vol C Tables 4.2.6.8 and 6.1.1.4'
S S 0.1246 0.1234 'International Tables Vol C Tables 4.2.6.8 and 6.1.1.4'
Pd Pd -0.9988 1.0072 'International Tables Vol C Tables 4.2.6.8 and 6.1.1.4'

loop_
_geom_angle_atom_site_label_1
_geom_angle_atom_site_label_2
_geom_angle_atom_site_label_3
_geom_angle
_geom_angle_site_symmetry_1
_geom_angle_site_symmetry_3
O1 Pd1 O1 83.00(8) . 7_556
O1 Pd1 P1 177.72(4) . .
O1 Pd1 P1 95.32(4) 7_556 .
O1 Pd1 P1 95.32(4) . 7_556
O1 Pd1 P1 177.72(4) 7_556 7_556
P1 Pd1 P1 86.40(3) . 7_556
C1 O1 Pd1 111.18(11) . .
C3 S1 S1 78.14(7) . 7_556
O1 C1 C2 120.08(16) . .
O1 C1 C1 117.32(9) . 7_556
C2 C1 C1 122.60(11) . 7_556
C3 C2 C1 113.95(17) . .
C3 C2 C4 125.76(18) . .
C1 C2 C4 120.26(17) . .
C3 C3 C2 123.45(11) 7_556 .
C3 C3 S1 101.84(7) 7_556 .
C2 C3 S1 134.70(16) . .
C7 C4 C2 111.77(19) . .
C7 C4 C6 107.7(2) . .
C2 C4 C6 110.32(18) . .
C7 C4 C5 107.2(2) . .
C2 C4 C5 109.37(18) . .
C6 C4 C5 110.48(19) . .
C4 C5 H5A 109.5 . .
C4 C5 H5B 109.5 . .
H5A C5 H5B 109.5 . .
C4 C5 H5C 109.5 . .
H5A C5 H5C 109.5 . .
H5B C5 H5C 109.5 . .
C4 C6 H6A 109.5 . .
C4 C6 H6B 109.5 . .
H6A C6 H6B 109.5 . .
C4 C6 H6C 109.5 . .
H6A C6 H6C 109.5 . .
H6B C6 H6C 109.5 . .
C4 C7 H7A 109.5 . .
C4 C7 H7B 109.5 . .
H7A C7 H7B 109.5 . .
C4 C7 H7C 109.5 . .
H7A C7 H7C 109.5 . .
H7B C7 H7C 109.5 . .
C9 P1 C15 107.85(10) . .
C9 P1 C8 106.31(9) . .
C15 P1 C8 108.36(11) . .
C9 P1 Pd1 112.31(7) . .
C15 P1 Pd1 112.81(7) . .
C8 P1 Pd1 108.94(7) . .
C8 C8 P1 108.70(10) 7_556 .
C8 C8 H8A 110.0 7_556 .
P1 C8 H8A 110.0 . .
C8 C8 H8B 110.0 7_556 .
P1 C8 H8B 110.0 . .
H8A C8 H8B 108.3 . .
C14 C9 C10 119.1(2) . .
C14 C9 P1 123.26(19) . .
C10 C9 P1 117.54(17) . .
C9 C10 C11 120.7(2) . .
C9 C10 H10A 119.6 . .
C11 C10 H10A 119.6 . .
C12 C11 C10 120.0(3) . .
C12 C11 H11A 120.0 . .
C10 C11 H11A 120.0 . .
C13 C12 C11 119.5(2) . .
C13 C12 H12A 120.3 . .
C11 C12 H12A 120.3 . .
C12 C13 C14 121.3(2) . .
C12 C13 H13A 119.4 . .
C14 C13 H13A 119.4 . .
C9 C14 C13 119.4(3) . .
C9 C14 H14A 120.3 . .
C13 C14 H14A 120.3 . .
C20 C15 C16 119.3(2) . .
C20 C15 P1 122.86(16) . .
C16 C15 P1 117.81(16) . .
C17 C16 C15 120.1(2) . .
C17 C16 H16A 119.9 . .
C15 C16 H16A 119.9 . .
C18 C17 C16 120.1(2) . .
C18 C17 H17A 119.9 . .
C16 C17 H17A 119.9 . .
C17 C18 C19 120.1(2) . .
C17 C18 H18A 120.0 . .
C19 C18 H18A 120.0 . .
C20 C19 C18 120.2(2) . .
C20 C19 H19A 119.9 . .
C18 C19 H19A 119.9 . .
C19 C20 C15 120.2(2) . .
C19 C20 H20A 119.9 . .
C15 C20 H20A 119.9 . .
C2S C1S C6S 120.0 . .
C2S C1S H1SA 120.0 . .
C6S C1S H1SA 120.0 . .
C3S C2S C1S 120.0 . .
C3S C2S H2SA 120.0 . .
C1S C2S H2SA 120.0 . .
C4S C3S C2S 120.0 . .
C4S C3S H3SA 120.0 . .
C2S C3S H3SA 120.0 . .
C3S C4S C5S 120.0 . .
C3S C4S H4SA 120.0 . .
C5S C4S H4SA 120.0 . .
C4S C5S C6S 120.0 . .
C4S C5S H5SA 120.0 . .
C6S C5S H5SA 120.0 . .
C5S C6S C1S 120.0 . .
C5S C6S C7S 118.7(4) . .
C1S C6S C7S 121.3(4) . .
C6S C7S H7SA 109.5 . .
C6S C7S H7SB 109.5 . .
H7SA C7S H7SB 109.5 . .
C6S C7S H7SC 109.5 . .
H7SA C7S H7SC 109.5 . .
H7SB C7S H7SC 109.5 . .
C2S' C1S' C6S' 120.0 . .
C2S' C1S' H1SB 120.0 . .
C6S' C1S' H1SB 120.0 . .
C1S' C2S' C3S' 120.0 . .
C1S' C2S' H2SB 120.0 . .
C3S' C2S' H2SB 120.0 . .
C4S' C3S' C2S' 120.0 . .
C4S' C3S' H3SB 120.0 . .
C2S' C3S' H3SB 120.0 . .
C3S' C4S' C5S' 120.0 . .
C3S' C4S' H4SB 120.0 . .
C5S' C4S' H4SB 120.0 . .
C4S' C5S' C6S' 120.0 . .
C4S' C5S' H5SB 120.0 . .
C6S' C5S' H5SB 120.0 . .
C5S' C6S' C1S' 120.0 . .
C5S' C6S' C7S' 119.7(5) . .
C1S' C6S' C7S' 120.1(5) . .
C6S' C7S' H7SD 109.5 . .
C6S' C7S' H7SE 109.5 . .
H7SD C7S' H7SE 109.5 . .
C6S' C7S' H7SF 109.5 . .
H7SD C7S' H7SF 109.5 . .
H7SE C7S' H7SF 109.5 . .

loop_
_geom_bond_atom_site_label_1
_geom_bond_atom_site_label_2
_geom_bond_distance
_geom_bond_site_symmetry_2
Pd1 O1 2.0132(13) .
Pd1 O1 2.0132(13) 7_556
Pd1 P1 2.2197(5) .
Pd1 P1 2.2197(5) 7_556
O1 C1 1.350(2) .
S1 C3 1.784(2) .
S1 S1 2.1331(11) 7_556
C1 C2 1.407(3) .
C1 C1 1.429(4) 7_556
C2 C3 1.400(3) .
C2 C4 1.533(3) .
C3 C3 1.400(4) 7_556
C4 C7 1.522(3) .
C4 C6 1.535(3) .
C4 C5 1.538(3) .
C5 H5A 0.9800 .
C5 H5B 0.9800 .
C5 H5C 0.9800 .
C6 H6A 0.9800 .
C6 H6B 0.9800 .
C6 H6C 0.9800 .
C7 H7A 0.9800 .
C7 H7B 0.9800 .
C7 H7C 0.9800 .
P1 C9 1.809(2) .
P1 C15 1.813(2) .
P1 C8 1.8364(19) .
C8 C8 1.537(4) 7_556
C8 H8A 0.9900 .
C8 H8B 0.9900 .
C9 C14 1.379(3) .
C9 C10 1.388(4) .
C10 C11 1.389(4) .
C10 H10A 0.9500 .
C11 C12 1.369(4) .
C11 H11A 0.9500 .
C12 C13 1.369(4) .
C12 H12A 0.9500 .
C13 C14 1.395(4) .
C13 H13A 0.9500 .
C14 H14A 0.9500 .
C15 C20 1.396(3) .
C15 C16 1.397(3) .
C16 C17 1.390(3) .
C16 H16A 0.9500 .
C17 C18 1.384(3) .
C17 H17A 0.9500 .
C18 C19 1.388(4) .
C18 H18A 0.9500 .
C19 C20 1.385(3) .
C19 H19A 0.9500 .
C20 H20A 0.9500 .
C1S C2S 1.3900 .
C1S C6S 1.3900 .
C1S H1SA 0.9500 .
C2S C3S 1.3900 .
C2S H2SA 0.9500 .
C3S C4S 1.3900 .
C3S H3SA 0.9500 .
C4S C5S 1.3900 .
C4S H4SA 0.9500 .
C5S C6S 1.3900 .
C5S H5SA 0.9500 .
C6S C7S 1.520(7) .
C7S H7SA 0.9800 .
C7S H7SB 0.9800 .
C7S H7SC 0.9800 .
C1S' C2S' 1.3900 .
C1S' C6S' 1.3900 .
C1S' H1SB 0.9500 .
C2S' C3S' 1.3900 .
C2S' H2SB 0.9500 .
C3S' C4S' 1.3900 .
C3S' H3SB 0.9500 .
C4S' C5S' 1.3900 .
C4S' H4SB 0.9500 .
C5S' C6S' 1.3900 .
C5S' H5SB 0.9500 .
C6S' C7S' 1.506(8) .
C7S' H7SD 0.9800 .
C7S' H7SE 0.9800 .
C7S' H7SF 0.9800 .
